data_7003629
loop_
_publ_author_name
'Moberg, Viktor'
'Mottalib, M. Abdul'
'Sauer, D\'esir\'ee'
'Poplavskaya, Yulia'
'Craig, Donald C.'
'Colbran, Stephen B.'
'Deeming, Antony J.'
'Nordlander, Ebbe'

_publ_section_title
;
 Chiral and achiral phosphine derivatives of alkylidyne tricobalt
 carbonyl clusters as catalyst precursors for (asymmetric) inter- and
 intramolecular Pauson--Khand reactions
;
_journal_issue 18
_journal_name_full 'Dalton Transactions'
_journal_page_first 2442
_journal_page_last 2453
_journal_paper_doi 10.1039/b717698h
_journal_year 2008
_chemical_formula_sum 'C31 H34 Co3 O6 P3'
_chemical_formula_weight 772.28
_chemical_name_systematic
;
?
;
_space_group_IT_number 1
_symmetry_cell_setting triclinic
_symmetry_space_group_name_Hall 'P 1'
_symmetry_space_group_name_H-M 'P 1'
_atom_sites_solution_hydrogens geom
_atom_sites_solution_primary direct
_atom_sites_solution_secondary difmap
_audit_creation_method SHELXL-97
_cell_angle_alpha 115.346(3)
_cell_angle_beta 115.601(3)
_cell_angle_gamma 94.383(3)
_cell_formula_units_Z 1
_cell_length_a 10.1219(18)
_cell_length_b 10.4665(19)
_cell_length_c 10.5068(19)
_cell_measurement_temperature 293(2)
_cell_volume 859.3(3)
_computing_cell_refinement 'Bruker SAINT'
_computing_data_collection 'Bruker SMART'
_computing_data_reduction 'Bruker SAINT'
_computing_structure_refinement 'SHELXL-97 (Sheldrick, 1997)'
_computing_structure_solution 'SHELXS-97 (Sheldrick, 1990)'
_diffrn_ambient_temperature 293(2)
_diffrn_measured_fraction_theta_full 0.977
_diffrn_measured_fraction_theta_max 0.914
_diffrn_measurement_device_type 'Bruker SMART APEX diffractometer'
_diffrn_measurement_method '\w rotation with narrow frames'
_diffrn_radiation_monochromator graphite
_diffrn_radiation_source 'fine-focus sealed tube'
_diffrn_radiation_type MoK\a
_diffrn_radiation_wavelength 0.71073
_diffrn_reflns_av_R_equivalents 0.0168
_diffrn_reflns_av_sigmaI/netI 0.0783
_diffrn_reflns_limit_h_max 13
_diffrn_reflns_limit_h_min -13
_diffrn_reflns_limit_k_max 13
_diffrn_reflns_limit_k_min -13
_diffrn_reflns_limit_l_max 13
_diffrn_reflns_limit_l_min -13
_diffrn_reflns_number 7355
_diffrn_reflns_theta_full 26.00
_diffrn_reflns_theta_max 28.30
_diffrn_reflns_theta_min 2.27
_exptl_absorpt_coefficient_mu 1.610
_exptl_absorpt_correction_T_max 0.9110
_exptl_absorpt_correction_T_min 0.5865
_exptl_absorpt_correction_type multi-scan
_exptl_crystal_colour orange-red
_exptl_crystal_density_diffrn 1.492
_exptl_crystal_density_method 'not measured'
_exptl_crystal_description plate
_exptl_crystal_F_000 394
_exptl_crystal_size_max 0.37
_exptl_crystal_size_mid 0.25
_exptl_crystal_size_min 0.06
_refine_diff_density_max 0.538
_refine_diff_density_min -0.357
_refine_diff_density_rms 0.065
_refine_ls_abs_structure_details 'Flack H D (1983), Acta Cryst. A39, 876-881'
_refine_ls_abs_structure_Flack 0.015(15)
_refine_ls_extinction_method none
_refine_ls_goodness_of_fit_ref 0.986
_refine_ls_hydrogen_treatment mixed
_refine_ls_matrix_type full
_refine_ls_number_parameters 394
_refine_ls_number_reflns 6667
_refine_ls_number_restraints 3
_refine_ls_restrained_S_all 0.985
_refine_ls_R_factor_all 0.0572
_refine_ls_R_factor_gt 0.0440
_refine_ls_shift/su_max 0.000
_refine_ls_shift/su_mean 0.000
_refine_ls_structure_factor_coef Fsqd
_refine_ls_weighting_details 'calc w=1/[\s^2^(Fo^2^)+(0.0150P)^2^+0.0000P] where P=(Fo^2^+2Fc^2^)/3'
_refine_ls_weighting_scheme calc
_refine_ls_wR_factor_gt 0.0802
_refine_ls_wR_factor_ref 0.0884
_reflns_number_gt 5456
_reflns_number_total 6667
_reflns_threshold_expression I>2\s(I)
_cod_data_source_file b717698h.txt
_cod_data_source_block str0077a
_cod_original_sg_symbol_H-M P1
_cod_database_code 7003629

loop_
_symmetry_equiv_pos_as_xyz
'x, y, z'

loop_
_atom_site_label
_atom_site_type_symbol
_atom_site_fract_x
_atom_site_fract_y
_atom_site_fract_z
_atom_site_U_iso_or_equiv
_atom_site_adp_type
_atom_site_occupancy
_atom_site_symmetry_multiplicity
_atom_site_calc_flag
_atom_site_refinement_flags
_atom_site_disorder_assembly
_atom_site_disorder_group
Co1 Co 0.36815(7) 0.70319(7) 0.68380(7) 0.03830(18) Uani 1 1 d . . .
Co2 Co 0.21756(7) 0.85894(7) 0.76230(7) 0.03919(19) Uani 1 1 d . . .
Co3 Co 0.31588(7) 0.88537(6) 0.59708(7) 0.03749(18) Uani 1 1 d . . .
P1 P 0.29974(19) 0.46222(16) 0.54454(18) 0.0528(4) Uani 1 1 d . . .
P2 P -0.01987(17) 0.79972(17) 0.70273(18) 0.0478(4) Uani 1 1 d . . .
P3 P 0.20499(16) 0.84655(14) 0.34907(16) 0.0393(3) Uani 1 1 d . . .
C1 C 0.2890(7) 0.7191(6) 0.8284(7) 0.0494(14) Uani 1 1 d . . .
C2 C 0.2067(8) 1.0016(6) 0.6849(7) 0.0549(16) Uani 1 1 d . . .
C3 C 0.4431(7) 0.7543(6) 0.5667(7) 0.0486(14) Uani 1 1 d . . .
C4 C 0.5579(7) 0.7483(7) 0.8390(7) 0.0541(14) Uani 1 1 d . . .
C5 C 0.3117(7) 1.0065(7) 0.9668(8) 0.0589(16) Uani 1 1 d . . .
C6 C 0.4772(8) 1.0420(7) 0.6979(8) 0.0652(17) Uani 1 1 d . . .
C7 C 0.1780(6) 0.7180(5) 0.5522(6) 0.0387(11) Uani 1 1 d . . .
H7 H 0.0826 0.6422 0.4519 0.046 Uiso 1 1 calc R . .
C8 C 0.3531(11) 0.3879(8) 0.3890(10) 0.101(3) Uani 1 1 d . . .
H8A H 0.3281 0.2816 0.3406 0.152 Uiso 1 1 calc R . .
H8B H 0.4622 0.4320 0.4389 0.152 Uiso 1 1 calc R . .
H8C H 0.2973 0.4108 0.3054 0.152 Uiso 1 1 calc R . .
C9 C 0.3951(9) 0.3810(8) 0.6666(9) 0.095(3) Uani 1 1 d . . .
H9A H 0.3718 0.4079 0.7522 0.142 Uiso 1 1 calc R . .
H9B H 0.5049 0.4179 0.7145 0.142 Uiso 1 1 calc R . .
H9C H 0.3591 0.2743 0.5976 0.142 Uiso 1 1 calc R . .
C10 C 0.0999(8) 0.3547(6) 0.4394(7) 0.0567(16) Uani 1 1 d . . .
C11 C -0.0001(10) 0.3010(8) 0.2756(9) 0.089(2) Uani 1 1 d . . .
H11 H 0.0355 0.3220 0.2164 0.107 Uiso 1 1 calc R . .
C12 C -0.1486(16) 0.2185(13) 0.1986(15) 0.143(5) Uani 1 1 d . . .
H12 H -0.2120 0.1819 0.0867 0.171 Uiso 1 1 calc R . .
C13 C -0.2073(14) 0.1878(12) 0.277(2) 0.149(6) Uani 1 1 d . . .
H13 H -0.3103 0.1305 0.2205 0.179 Uiso 1 1 calc R . .
C14 C -0.1141(12) 0.2417(10) 0.4428(16) 0.116(3) Uani 1 1 d . . .
H14 H -0.1542 0.2235 0.5003 0.139 Uiso 1 1 calc R . .
C15 C 0.0390(9) 0.3228(7) 0.5219(10) 0.077(2) Uani 1 1 d . . .
H15 H 0.1030 0.3568 0.6330 0.092 Uiso 1 1 calc R . .
C16 C -0.0771(8) 0.6629(8) 0.7487(8) 0.0727(19) Uani 1 1 d . . .
H16A H -0.0162 0.7013 0.8648 0.109 Uiso 1 1 calc R . .
H16B H -0.0606 0.5720 0.6907 0.109 Uiso 1 1 calc R . .
H16C H -0.1846 0.6435 0.7149 0.109 Uiso 1 1 calc R . .
C17 C -0.0668(9) 0.9553(9) 0.8178(10) 0.085(2) Uani 1 1 d . . .
H17A H -0.0524 1.0322 0.7937 0.128 Uiso 1 1 calc R . .
H17B H -0.0003 0.9939 0.9333 0.128 Uiso 1 1 calc R . .
H17C H -0.1726 0.9224 0.7876 0.128 Uiso 1 1 calc R . .
C18 C -0.1706(7) 0.7291(8) 0.4917(7) 0.0550(15) Uani 1 1 d . . .
C19 C -0.2130(8) 0.8228(9) 0.4340(9) 0.0732(19) Uani 1 1 d . . .
H19 H -0.1637 0.9252 0.5037 0.088 Uiso 1 1 calc R . .
C20 C -0.3287(10) 0.7669(13) 0.2729(12) 0.097(3) Uani 1 1 d . . .
H20 H -0.3582 0.8321 0.2357 0.116 Uiso 1 1 calc R . .
C21 C -0.3997(10) 0.6173(14) 0.1688(11) 0.103(3) Uani 1 1 d . . .
H21 H -0.4792 0.5806 0.0615 0.124 Uiso 1 1 calc R . .
C22 C -0.3559(9) 0.5239(11) 0.2195(10) 0.102(3) Uani 1 1 d . . .
H22 H -0.4019 0.4215 0.1463 0.122 Uiso 1 1 calc R . .
C23 C -0.2413(8) 0.5776(9) 0.3818(8) 0.076(2) Uani 1 1 d . . .
H23 H -0.2122 0.5108 0.4164 0.092 Uiso 1 1 calc R . .
C24 C 0.0611(7) 0.9377(7) 0.2989(7) 0.0649(18) Uani 1 1 d . . .
H24A H 0.0195 0.9135 0.1872 0.097 Uiso 1 1 calc R . .
H24B H 0.1082 1.0438 0.3712 0.097 Uiso 1 1 calc R . .
H24C H -0.0207 0.9039 0.3118 0.097 Uiso 1 1 calc R . .
C25 C 0.3413(8) 0.9177(7) 0.3059(8) 0.0695(19) Uani 1 1 d . . .
H25A H 0.4130 0.8626 0.3085 0.104 Uiso 1 1 calc R . .
H25B H 0.3967 1.0214 0.3874 0.104 Uiso 1 1 calc R . .
H25C H 0.2857 0.9066 0.1991 0.104 Uiso 1 1 calc R . .
C26 C 0.1060(7) 0.6558(6) 0.1779(6) 0.0446(13) Uani 1 1 d . . .
C27 C -0.0505(7) 0.5912(7) 0.1104(7) 0.0636(17) Uani 1 1 d . . .
H27 H -0.1038 0.6461 0.1537 0.076 Uiso 1 1 calc R . .
C28 C -0.1272(10) 0.4477(8) -0.0193(10) 0.089(3) Uani 1 1 d . . .
H28 H -0.2322 0.4066 -0.0631 0.107 Uiso 1 1 calc R . .
C29 C -0.0548(11) 0.3662(8) -0.0835(9) 0.088(3) Uani 1 1 d . . .
H29 H -0.1098 0.2693 -0.1727 0.105 Uiso 1 1 calc R . .
C30 C 0.1029(12) 0.4237(8) -0.0193(9) 0.089(3) Uani 1 1 d . . .
H30 H 0.1536 0.3658 -0.0641 0.107 Uiso 1 1 calc R . .
C31 C 0.1836(8) 0.5701(6) 0.1138(7) 0.0626(16) Uani 1 1 d . . .
H31 H 0.2892 0.6098 0.1592 0.075 Uiso 1 1 calc R . .
O1 O 0.2919(6) 0.6761(5) 0.9129(5) 0.0700(13) Uani 1 1 d . . .
O2 O 0.1663(6) 1.1069(5) 0.7007(6) 0.0770(14) Uani 1 1 d . . .
O3 O 0.5198(6) 0.7263(6) 0.5103(6) 0.0795(15) Uani 1 1 d . . .
O4 O 0.6829(6) 0.7753(7) 0.9373(6) 0.0952(17) Uani 1 1 d . . .
O5 O 0.3720(7) 1.1054(6) 1.0996(6) 0.107(2) Uani 1 1 d . . .
O6 O 0.5833(6) 1.1417(6) 0.7637(7) 0.122(2) Uani 1 1 d . . .

loop_
_atom_site_aniso_label
_atom_site_aniso_U_11
_atom_site_aniso_U_22
_atom_site_aniso_U_33
_atom_site_aniso_U_23
_atom_site_aniso_U_13
_atom_site_aniso_U_12
Co1 0.0421(4) 0.0375(4) 0.0361(4) 0.0189(3) 0.0202(3) 0.0166(3)
Co2 0.0481(5) 0.0379(4) 0.0339(4) 0.0165(3) 0.0244(4) 0.0164(4)
Co3 0.0414(4) 0.0343(4) 0.0330(4) 0.0162(3) 0.0181(4) 0.0070(3)
P1 0.0707(11) 0.0421(8) 0.0503(9) 0.0238(7) 0.0331(8) 0.0274(8)
P2 0.0538(9) 0.0553(9) 0.0499(9) 0.0294(8) 0.0350(8) 0.0263(8)
P3 0.0472(8) 0.0353(7) 0.0367(7) 0.0187(6) 0.0231(7) 0.0097(6)
C1 0.053(4) 0.061(4) 0.040(3) 0.029(3) 0.024(3) 0.023(3)
C2 0.083(5) 0.037(3) 0.054(4) 0.027(3) 0.038(3) 0.024(3)
C3 0.052(4) 0.050(3) 0.056(4) 0.029(3) 0.034(3) 0.019(3)
C4 0.053(4) 0.067(4) 0.050(3) 0.031(3) 0.032(3) 0.022(3)
C5 0.071(4) 0.052(4) 0.056(4) 0.026(3) 0.038(3) 0.010(3)
C6 0.055(4) 0.059(4) 0.049(4) 0.024(3) 0.009(3) 0.003(3)
C7 0.045(3) 0.040(3) 0.040(3) 0.021(2) 0.027(2) 0.019(2)
C8 0.143(8) 0.060(5) 0.101(6) 0.016(4) 0.087(6) 0.044(5)
C9 0.101(6) 0.061(5) 0.107(6) 0.052(5) 0.030(5) 0.039(4)
C10 0.079(4) 0.033(3) 0.045(3) 0.020(3) 0.023(3) 0.020(3)
C11 0.102(6) 0.060(5) 0.059(5) 0.027(4) 0.012(4) 0.021(4)
C12 0.119(11) 0.080(7) 0.096(8) 0.019(6) -0.018(7) 0.009(7)
C13 0.072(7) 0.058(6) 0.195(16) 0.032(8) 0.011(9) -0.001(5)
C14 0.096(7) 0.066(6) 0.178(11) 0.057(7) 0.071(8) 0.024(5)
C15 0.085(6) 0.051(4) 0.082(5) 0.029(4) 0.039(5) 0.020(4)
C16 0.071(5) 0.095(5) 0.075(4) 0.058(4) 0.042(4) 0.018(4)
C17 0.096(6) 0.098(6) 0.099(6) 0.049(5) 0.074(5) 0.060(5)
C18 0.044(3) 0.080(5) 0.062(4) 0.041(4) 0.037(3) 0.035(4)
C19 0.053(4) 0.114(6) 0.081(5) 0.067(5) 0.038(4) 0.036(4)
C20 0.086(6) 0.169(9) 0.109(7) 0.108(7) 0.065(6) 0.078(7)
C21 0.059(6) 0.171(10) 0.075(6) 0.061(7) 0.030(5) 0.055(7)
C22 0.063(5) 0.124(7) 0.074(6) 0.032(5) 0.022(5) 0.025(5)
C23 0.059(4) 0.090(6) 0.067(5) 0.034(4) 0.027(4) 0.032(4)
C24 0.075(4) 0.053(4) 0.045(3) 0.021(3) 0.017(3) 0.024(3)
C25 0.096(5) 0.056(4) 0.062(4) 0.028(3) 0.050(4) 0.006(4)
C26 0.059(4) 0.036(3) 0.036(3) 0.019(2) 0.023(3) 0.012(3)
C27 0.061(4) 0.049(4) 0.060(4) 0.019(3) 0.025(3) 0.009(3)
C28 0.087(6) 0.046(4) 0.076(5) 0.025(4) 0.008(5) -0.006(4)
C29 0.108(7) 0.043(4) 0.056(5) 0.016(4) 0.014(5) -0.007(5)
C30 0.165(9) 0.057(5) 0.071(5) 0.034(4) 0.078(6) 0.048(5)
C31 0.082(5) 0.048(4) 0.063(4) 0.022(3) 0.047(4) 0.022(3)
O1 0.103(4) 0.090(3) 0.072(3) 0.064(3) 0.062(3) 0.054(3)
O2 0.132(4) 0.059(3) 0.095(4) 0.052(3) 0.083(3) 0.062(3)
O3 0.094(4) 0.108(4) 0.109(4) 0.074(3) 0.085(3) 0.061(3)
O4 0.049(3) 0.142(5) 0.078(3) 0.060(4) 0.017(3) 0.026(3)
O5 0.137(5) 0.077(4) 0.047(3) -0.004(3) 0.041(3) 0.012(3)
O6 0.077(4) 0.080(4) 0.117(5) 0.041(4) -0.004(3) -0.031(3)

loop_
_atom_type_symbol
_atom_type_description
_atom_type_scat_dispersion_real
_atom_type_scat_dispersion_imag
_atom_type_scat_source
C C 0.0033 0.0016 'International Tables Vol C Tables 4.2.6.8 and 6.1.1.4'
H H 0.0000 0.0000 'International Tables Vol C Tables 4.2.6.8 and 6.1.1.4'
O O 0.0106 0.0060 'International Tables Vol C Tables 4.2.6.8 and 6.1.1.4'
P P 0.1023 0.0942 'International Tables Vol C Tables 4.2.6.8 and 6.1.1.4'
Co Co 0.3494 0.9721 'International Tables Vol C Tables 4.2.6.8 and 6.1.1.4'

loop_
_geom_angle_atom_site_label_1
_geom_angle_atom_site_label_2
_geom_angle_atom_site_label_3
_geom_angle
_geom_angle_site_symmetry_1
_geom_angle_site_symmetry_3
_geom_angle_publ_flag
C4 Co1 C7 162.6(2) . . ?
C4 Co1 C3 90.7(3) . . ?
C7 Co1 C3 86.5(2) . . ?
C4 Co1 C1 91.6(2) . . ?
C7 Co1 C1 85.6(2) . . ?
C3 Co1 C1 160.8(2) . . ?
C4 Co1 P1 101.5(2) . . ?
C7 Co1 P1 95.96(16) . . ?
C3 Co1 P1 100.86(17) . . ?
C1 Co1 P1 97.34(18) . . ?
C4 Co1 Co3 116.1(2) . . ?
C7 Co1 Co3 49.88(15) . . ?
C3 Co1 Co3 52.08(17) . . ?
C1 Co1 Co3 110.35(17) . . ?
P1 Co1 Co3 131.57(5) . . ?
C4 Co1 Co2 116.54(18) . . ?
C7 Co1 Co2 49.66(14) . . ?
C3 Co1 Co2 111.78(17) . . ?
C1 Co1 Co2 50.70(16) . . ?
P1 Co1 Co2 128.28(6) . . ?
Co3 Co1 Co2 59.83(3) . . ?
C5 Co2 C7 162.1(3) . . ?
C5 Co2 C1 92.2(3) . . ?
C7 Co2 C1 86.3(2) . . ?
C5 Co2 C2 90.7(3) . . ?
C7 Co2 C2 85.0(2) . . ?
C1 Co2 C2 160.2(3) . . ?
C5 Co2 P2 102.0(2) . . ?
C7 Co2 P2 95.79(17) . . ?
C1 Co2 P2 100.88(19) . . ?
C2 Co2 P2 97.7(2) . . ?
C5 Co2 Co3 115.05(19) . . ?
C7 Co2 Co3 50.00(15) . . ?
C1 Co2 Co3 111.40(17) . . ?
C2 Co2 Co3 50.21(18) . . ?
P2 Co2 Co3 128.66(5) . . ?
C5 Co2 Co1 116.8(2) . . ?
C7 Co2 Co1 49.69(15) . . ?
C1 Co2 Co1 51.52(17) . . ?
C2 Co2 Co1 110.17(18) . . ?
P2 Co2 Co1 130.85(5) . . ?
Co3 Co2 Co1 60.07(3) . . ?
C6 Co3 C7 161.7(3) . . ?
C6 Co3 C2 93.2(3) . . ?
C7 Co3 C2 86.4(2) . . ?
C6 Co3 C3 89.9(3) . . ?
C7 Co3 C3 84.9(2) . . ?
C2 Co3 C3 161.1(2) . . ?
C6 Co3 P3 100.6(2) . . ?
C7 Co3 P3 97.31(16) . . ?
C2 Co3 P3 102.01(18) . . ?
C3 Co3 P3 95.67(17) . . ?
C6 Co3 Co2 117.0(2) . . ?
C7 Co3 Co2 49.77(14) . . ?
C2 Co3 Co2 52.22(17) . . ?
C3 Co3 Co2 110.14(17) . . ?
P3 Co3 Co2 133.38(5) . . ?
C6 Co3 Co1 114.6(2) . . ?
C7 Co3 Co1 49.68(15) . . ?
C2 Co3 Co1 112.22(17) . . ?
C3 Co3 Co1 50.16(17) . . ?
P3 Co3 Co1 128.08(5) . . ?
Co2 Co3 Co1 60.11(3) . . ?
C10 P1 C9 101.8(3) . . ?
C10 P1 C8 104.4(3) . . ?
C9 P1 C8 100.6(4) . . ?
C10 P1 Co1 119.21(18) . . ?
C9 P1 Co1 113.9(2) . . ?
C8 P1 Co1 114.7(3) . . ?
C17 P2 C18 102.8(3) . . ?
C17 P2 C16 101.3(4) . . ?
C18 P2 C16 103.5(3) . . ?
C17 P2 Co2 113.1(3) . . ?
C18 P2 Co2 117.30(19) . . ?
C16 P2 Co2 116.7(2) . . ?
C26 P3 C24 102.7(3) . . ?
C26 P3 C25 102.6(3) . . ?
C24 P3 C25 102.1(3) . . ?
C26 P3 Co3 118.52(17) . . ?
C24 P3 Co3 116.1(2) . . ?
C25 P3 Co3 112.6(2) . . ?
O1 C1 Co2 141.2(5) . . ?
O1 C1 Co1 140.9(5) . . ?
Co2 C1 Co1 77.8(2) . . ?
O2 C2 Co3 143.0(5) . . ?
O2 C2 Co2 139.1(5) . . ?
Co3 C2 Co2 77.6(2) . . ?
O3 C3 Co1 141.8(5) . . ?
O3 C3 Co3 140.5(5) . . ?
Co1 C3 Co3 77.8(2) . . ?
O4 C4 Co1 178.1(6) . . ?
O5 C5 Co2 178.4(6) . . ?
O6 C6 Co3 178.7(7) . . ?
Co2 C7 Co1 80.6(2) . . ?
Co2 C7 Co3 80.2(2) . . ?
Co1 C7 Co3 80.4(2) . . ?
C11 C10 C15 116.5(7) . . ?
C11 C10 P1 122.5(6) . . ?
C15 C10 P1 121.0(5) . . ?
C12 C11 C10 121.6(9) . . ?
C13 C12 C11 122.1(12) . . ?
C12 C13 C14 119.4(12) . . ?
C15 C14 C13 119.0(11) . . ?
C14 C15 C10 121.4(8) . . ?
C19 C18 C23 117.7(6) . . ?
C19 C18 P2 121.5(5) . . ?
C23 C18 P2 120.8(5) . . ?
C18 C19 C20 120.6(8) . . ?
C21 C20 C19 120.3(8) . . ?
C22 C21 C20 120.2(8) . . ?
C21 C22 C23 120.4(9) . . ?
C18 C23 C22 120.6(7) . . ?
C31 C26 C27 118.4(5) . . ?
C31 C26 P3 121.7(5) . . ?
C27 C26 P3 119.9(4) . . ?
C28 C27 C26 120.7(7) . . ?
C29 C28 C27 121.3(8) . . ?
C28 C29 C30 120.8(7) . . ?
C29 C30 C31 118.9(7) . . ?
C26 C31 C30 119.9(7) . . ?

loop_
_geom_bond_atom_site_label_1
_geom_bond_atom_site_label_2
_geom_bond_distance
_geom_bond_site_symmetry_2
_geom_bond_publ_flag
Co1 C4 1.751(6) . ?
Co1 C7 1.889(5) . ?
Co1 C3 1.920(6) . ?
Co1 C1 1.958(6) . ?
Co1 P1 2.1632(16) . ?
Co1 Co3 2.4436(9) . ?
Co1 Co2 2.4445(9) . ?
Co2 C5 1.754(6) . ?
Co2 C7 1.888(5) . ?
Co2 C1 1.936(6) . ?
Co2 C2 1.973(5) . ?
Co2 P2 2.1660(17) . ?
Co2 Co3 2.4377(9) . ?
Co3 C6 1.756(7) . ?
Co3 C7 1.895(5) . ?
Co3 C2 1.918(6) . ?
Co3 C3 1.972(6) . ?
Co3 P3 2.1705(15) . ?
P1 C10 1.798(7) . ?
P1 C9 1.813(6) . ?
P1 C8 1.819(7) . ?
P2 C17 1.808(6) . ?
P2 C18 1.814(6) . ?
P2 C16 1.824(6) . ?
P3 C26 1.813(5) . ?
P3 C24 1.813(6) . ?
P3 C25 1.826(6) . ?
C1 O1 1.145(6) . ?
C2 O2 1.174(6) . ?
C3 O3 1.151(6) . ?
C4 O4 1.146(6) . ?
C5 O5 1.149(6) . ?
C6 O6 1.136(7) . ?
C10 C11 1.371(8) . ?
C10 C15 1.387(9) . ?
C11 C12 1.345(14) . ?
C12 C13 1.323(17) . ?
C13 C14 1.380(15) . ?
C14 C15 1.377(11) . ?
C18 C19 1.365(9) . ?
C18 C23 1.380(9) . ?
C19 C20 1.383(10) . ?
C20 C21 1.359(11) . ?
C21 C22 1.321(12) . ?
C22 C23 1.393(10) . ?
C26 C31 1.387(8) . ?
C26 C27 1.387(8) . ?
C27 C28 1.368(9) . ?
C28 C29 1.323(11) . ?
C29 C30 1.392(11) . ?
C30 C31 1.399(9) . ?

loop_
_geom_torsion_atom_site_label_1
_geom_torsion_atom_site_label_2
_geom_torsion_atom_site_label_3
_geom_torsion_atom_site_label_4
_geom_torsion
_geom_torsion_site_symmetry_1
_geom_torsion_site_symmetry_2
_geom_torsion_site_symmetry_3
_geom_torsion_site_symmetry_4
_geom_torsion_publ_flag
C4 Co1 Co2 C5 1.3(3) . . . . ?
C7 Co1 Co2 C5 -165.9(3) . . . . ?
C3 Co1 Co2 C5 -101.1(3) . . . . ?
C1 Co1 Co2 C5 69.7(3) . . . . ?
P1 Co1 Co2 C5 133.9(2) . . . . ?
Co3 Co1 Co2 C5 -104.9(2) . . . . ?
C4 Co1 Co2 C7 167.2(3) . . . . ?
C3 Co1 Co2 C7 64.8(3) . . . . ?
C1 Co1 Co2 C7 -124.4(3) . . . . ?
P1 Co1 Co2 C7 -60.2(2) . . . . ?
Co3 Co1 Co2 C7 61.0(2) . . . . ?
C4 Co1 Co2 C1 -68.4(3) . . . . ?
C7 Co1 Co2 C1 124.4(3) . . . . ?
C3 Co1 Co2 C1 -170.8(3) . . . . ?
P1 Co1 Co2 C1 64.2(2) . . . . ?
Co3 Co1 Co2 C1 -174.6(2) . . . . ?
C4 Co1 Co2 C2 102.8(3) . . . . ?
C7 Co1 Co2 C2 -64.4(3) . . . . ?
C3 Co1 Co2 C2 0.4(3) . . . . ?
C1 Co1 Co2 C2 171.2(3) . . . . ?
P1 Co1 Co2 C2 -124.6(2) . . . . ?
Co3 Co1 Co2 C2 -3.36(19) . . . . ?
C4 Co1 Co2 P2 -136.8(2) . . . . ?
C7 Co1 Co2 P2 56.0(2) . . . . ?
C3 Co1 Co2 P2 120.8(2) . . . . ?
C1 Co1 Co2 P2 -68.4(2) . . . . ?
P1 Co1 Co2 P2 -4.19(10) . . . . ?
Co3 Co1 Co2 P2 117.07(7) . . . . ?
C4 Co1 Co2 Co3 106.1(2) . . . . ?
C7 Co1 Co2 Co3 -61.04(19) . . . . ?
C3 Co1 Co2 Co3 3.75(19) . . . . ?
C1 Co1 Co2 Co3 174.6(2) . . . . ?
P1 Co1 Co2 Co3 -121.26(7) . . . . ?
C5 Co2 Co3 C6 3.5(3) . . . . ?
C7 Co2 Co3 C6 -164.8(3) . . . . ?
C1 Co2 Co3 C6 -99.6(3) . . . . ?
C2 Co2 Co3 C6 71.7(3) . . . . ?
P2 Co2 Co3 C6 135.4(2) . . . . ?
Co1 Co2 Co3 C6 -104.2(2) . . . . ?
C5 Co2 Co3 C7 168.3(3) . . . . ?
C1 Co2 Co3 C7 65.1(3) . . . . ?
C2 Co2 Co3 C7 -123.5(3) . . . . ?
P2 Co2 Co3 C7 -59.8(2) . . . . ?
Co1 Co2 Co3 C7 60.58(19) . . . . ?
C5 Co2 Co3 C2 -68.2(3) . . . . ?
C7 Co2 Co3 C2 123.5(3) . . . . ?
C1 Co2 Co3 C2 -171.3(3) . . . . ?
P2 Co2 Co3 C2 63.7(2) . . . . ?
Co1 Co2 Co3 C2 -175.9(2) . . . . ?
C5 Co2 Co3 C3 104.1(3) . . . . ?
C7 Co2 Co3 C3 -64.2(3) . . . . ?
C1 Co2 Co3 C3 1.0(3) . . . . ?
C2 Co2 Co3 C3 172.3(3) . . . . ?
P2 Co2 Co3 C3 -124.01(19) . . . . ?
Co1 Co2 Co3 C3 -3.61(18) . . . . ?
C5 Co2 Co3 P3 -136.5(2) . . . . ?
C7 Co2 Co3 P3 55.25(19) . . . . ?
C1 Co2 Co3 P3 120.4(2) . . . . ?
C2 Co2 Co3 P3 -68.3(2) . . . . ?
P2 Co2 Co3 P3 -4.57(10) . . . . ?
Co1 Co2 Co3 P3 115.82(6) . . . . ?
C5 Co2 Co3 Co1 107.7(2) . . . . ?
C7 Co2 Co3 Co1 -60.58(19) . . . . ?
C1 Co2 Co3 Co1 4.57(19) . . . . ?
C2 Co2 Co3 Co1 175.9(2) . . . . ?
P2 Co2 Co3 Co1 -120.40(7) . . . . ?
C4 Co1 Co3 C6 1.3(3) . . . . ?
C7 Co1 Co3 C6 168.9(3) . . . . ?
C3 Co1 Co3 C6 -67.4(3) . . . . ?
C1 Co1 Co3 C6 103.7(3) . . . . ?
P1 Co1 Co3 C6 -135.6(3) . . . . ?
Co2 Co1 Co3 C6 108.2(3) . . . . ?
C4 Co1 Co3 C7 -167.6(3) . . . . ?
C3 Co1 Co3 C7 123.7(3) . . . . ?
C1 Co1 Co3 C7 -65.2(3) . . . . ?
P1 Co1 Co3 C7 55.5(2) . . . . ?
Co2 Co1 Co3 C7 -60.71(18) . . . . ?
C4 Co1 Co3 C2 -103.4(3) . . . . ?
C7 Co1 Co3 C2 64.2(3) . . . . ?
C3 Co1 Co3 C2 -172.1(3) . . . . ?
C1 Co1 Co3 C2 -1.0(3) . . . . ?
P1 Co1 Co3 C2 119.7(2) . . . . ?
Co2 Co1 Co3 C2 3.5(2) . . . . ?
C4 Co1 Co3 C3 68.7(3) . . . . ?
C7 Co1 Co3 C3 -123.7(3) . . . . ?
C1 Co1 Co3 C3 171.1(3) . . . . ?
P1 Co1 Co3 C3 -68.2(2) . . . . ?
Co2 Co1 Co3 C3 175.6(2) . . . . ?
C4 Co1 Co3 P3 129.3(2) . . . . ?
C7 Co1 Co3 P3 -63.07(19) . . . . ?
C3 Co1 Co3 P3 60.6(2) . . . . ?
C1 Co1 Co3 P3 -128.26(19) . . . . ?
P1 Co1 Co3 P3 -7.54(10) . . . . ?
Co2 Co1 Co3 P3 -123.78(7) . . . . ?
C4 Co1 Co3 Co2 -106.9(2) . . . . ?
C7 Co1 Co3 Co2 60.71(18) . . . . ?
C3 Co1 Co3 Co2 -175.6(2) . . . . ?
C1 Co1 Co3 Co2 -4.48(18) . . . . ?
P1 Co1 Co3 Co2 116.24(8) . . . . ?
C4 Co1 P1 C10 149.6(3) . . . . ?
C7 Co1 P1 C10 -29.9(3) . . . . ?
C3 Co1 P1 C10 -117.4(3) . . . . ?
C1 Co1 P1 C10 56.4(3) . . . . ?
Co3 Co1 P1 C10 -69.2(2) . . . . ?
Co2 Co1 P1 C10 11.8(2) . . . . ?
C4 Co1 P1 C9 29.4(4) . . . . ?
C7 Co1 P1 C9 -150.0(3) . . . . ?
C3 Co1 P1 C9 122.4(4) . . . . ?
C1 Co1 P1 C9 -63.7(4) . . . . ?
Co3 Co1 P1 C9 170.6(3) . . . . ?
Co2 Co1 P1 C9 -108.4(3) . . . . ?
C4 Co1 P1 C8 -85.7(4) . . . . ?
C7 Co1 P1 C8 94.8(4) . . . . ?
C3 Co1 P1 C8 7.3(4) . . . . ?
C1 Co1 P1 C8 -178.8(4) . . . . ?
Co3 Co1 P1 C8 55.5(3) . . . . ?
Co2 Co1 P1 C8 136.5(3) . . . . ?
C5 Co2 P2 C17 28.7(4) . . . . ?
C7 Co2 P2 C17 -149.5(3) . . . . ?
C1 Co2 P2 C17 123.2(3) . . . . ?
C2 Co2 P2 C17 -63.7(3) . . . . ?
Co3 Co2 P2 C17 -107.7(3) . . . . ?
Co1 Co2 P2 C17 171.1(3) . . . . ?
C5 Co2 P2 C18 148.1(3) . . . . ?
C7 Co2 P2 C18 -30.0(3) . . . . ?
C1 Co2 P2 C18 -117.3(3) . . . . ?
C2 Co2 P2 C18 55.7(3) . . . . ?
Co3 Co2 P2 C18 11.7(3) . . . . ?
Co1 Co2 P2 C18 -69.5(3) . . . . ?
C5 Co2 P2 C16 -88.3(3) . . . . ?
C7 Co2 P2 C16 93.6(3) . . . . ?
C1 Co2 P2 C16 6.3(3) . . . . ?
C2 Co2 P2 C16 179.4(3) . . . . ?
Co3 Co2 P2 C16 135.3(3) . . . . ?
Co1 Co2 P2 C16 54.1(3) . . . . ?
C6 Co3 P3 C26 145.4(3) . . . . ?
C7 Co3 P3 C26 -31.0(3) . . . . ?
C2 Co3 P3 C26 -118.9(3) . . . . ?
C3 Co3 P3 C26 54.5(3) . . . . ?
Co2 Co3 P3 C26 -70.3(2) . . . . ?
Co1 Co3 P3 C26 12.2(2) . . . . ?
C6 Co3 P3 C24 -91.5(3) . . . . ?
C7 Co3 P3 C24 92.0(3) . . . . ?
C2 Co3 P3 C24 4.1(3) . . . . ?
C3 Co3 P3 C24 177.5(3) . . . . ?
Co2 Co3 P3 C24 52.8(3) . . . . ?
Co1 Co3 P3 C24 135.3(2) . . . . ?
C6 Co3 P3 C25 25.7(3) . . . . ?
C7 Co3 P3 C25 -150.8(3) . . . . ?
C2 Co3 P3 C25 121.4(3) . . . . ?
C3 Co3 P3 C25 -65.3(3) . . . . ?
Co2 Co3 P3 C25 170.0(2) . . . . ?
Co1 Co3 P3 C25 -107.5(2) . . . . ?
C5 Co2 C1 O1 52.6(9) . . . . ?
C7 Co2 C1 O1 -145.2(9) . . . . ?
C2 Co2 C1 O1 150.7(7) . . . . ?
P2 Co2 C1 O1 -50.0(9) . . . . ?
Co3 Co2 C1 O1 170.6(8) . . . . ?
Co1 Co2 C1 O1 175.7(10) . . . . ?
C5 Co2 C1 Co1 -123.1(2) . . . . ?
C7 Co2 C1 Co1 39.1(2) . . . . ?
C2 Co2 C1 Co1 -25.0(8) . . . . ?
P2 Co2 C1 Co1 134.28(13) . . . . ?
Co3 Co2 C1 Co1 -5.1(2) . . . . ?
C4 Co1 C1 O1 -52.1(8) . . . . ?
C7 Co1 C1 O1 145.2(9) . . . . ?
C3 Co1 C1 O1 -148.9(8) . . . . ?
P1 Co1 C1 O1 49.7(8) . . . . ?
Co3 Co1 C1 O1 -170.7(8) . . . . ?
Co2 Co1 C1 O1 -175.7(9) . . . . ?
C4 Co1 C1 Co2 123.7(2) . . . . ?
C7 Co1 C1 Co2 -39.1(2) . . . . ?
C3 Co1 C1 Co2 26.8(8) . . . . ?
P1 Co1 C1 Co2 -134.56(14) . . . . ?
Co3 Co1 C1 Co2 5.0(2) . . . . ?
C6 Co3 C2 O2 51.4(9) . . . . ?
C7 Co3 C2 O2 -146.9(9) . . . . ?
C3 Co3 C2 O2 150.5(8) . . . . ?
P3 Co3 C2 O2 -50.2(9) . . . . ?
Co2 Co3 C2 O2 173.4(10) . . . . ?
Co1 Co3 C2 O2 169.6(8) . . . . ?
C6 Co3 C2 Co2 -122.1(2) . . . . ?
C7 Co3 C2 Co2 39.6(2) . . . . ?
C3 Co3 C2 Co2 -22.9(9) . . . . ?
P3 Co3 C2 Co2 136.34(13) . . . . ?
Co1 Co3 C2 Co2 -3.8(2) . . . . ?
C5 Co2 C2 O2 -51.2(8) . . . . ?
C7 Co2 C2 O2 146.2(8) . . . . ?
C1 Co2 C2 O2 -149.5(8) . . . . ?
P2 Co2 C2 O2 51.0(8) . . . . ?
Co3 Co2 C2 O2 -174.0(9) . . . . ?
Co1 Co2 C2 O2 -170.2(8) . . . . ?
C5 Co2 C2 Co3 122.7(3) . . . . ?
C7 Co2 C2 Co3 -39.9(2) . . . . ?
C1 Co2 C2 Co3 24.4(8) . . . . ?
P2 Co2 C2 Co3 -135.05(15) . . . . ?
Co1 Co2 C2 Co3 3.8(2) . . . . ?
C4 Co1 C3 O3 56.4(9) . . . . ?
C7 Co1 C3 O3 -140.9(9) . . . . ?
C1 Co1 C3 O3 153.4(7) . . . . ?
P1 Co1 C3 O3 -45.5(9) . . . . ?
Co3 Co1 C3 O3 179.6(10) . . . . ?
Co2 Co1 C3 O3 175.4(8) . . . . ?
C4 Co1 C3 Co3 -123.2(2) . . . . ?
C7 Co1 C3 Co3 39.59(19) . . . . ?
C1 Co1 C3 Co3 -26.2(8) . . . . ?
P1 Co1 C3 Co3 134.99(13) . . . . ?
Co2 Co1 C3 Co3 -4.1(2) . . . . ?
C6 Co3 C3 O3 -56.7(9) . . . . ?
C7 Co3 C3 O3 140.9(9) . . . . ?
C2 Co3 C3 O3 -156.3(8) . . . . ?
P3 Co3 C3 O3 44.0(8) . . . . ?
Co2 Co3 C3 O3 -175.5(8) . . . . ?
Co1 Co3 C3 O3 -179.6(9) . . . . ?
C6 Co3 C3 Co1 122.9(3) . . . . ?
C7 Co3 C3 Co1 -39.6(2) . . . . ?
C2 Co3 C3 Co1 23.2(9) . . . . ?
P3 Co3 C3 Co1 -136.42(14) . . . . ?
Co2 Co3 C3 Co1 4.1(2) . . . . ?
C7 Co1 C4 O4 -132(18) . . . . ?
C3 Co1 C4 O4 -52(18) . . . . ?
C1 Co1 C4 O4 148(18) . . . . ?
P1 Co1 C4 O4 50(18) . . . . ?
Co3 Co1 C4 O4 -99(18) . . . . ?
Co2 Co1 C4 O4 -166(18) . . . . ?
C7 Co2 C5 O5 96(21) . . . . ?
C1 Co2 C5 O5 -179(100) . . . . ?
C2 Co2 C5 O5 20(21) . . . . ?
P2 Co2 C5 O5 -78(21) . . . . ?
Co3 Co2 C5 O5 66(21) . . . . ?
Co1 Co2 C5 O5 133(21) . . . . ?
C7 Co3 C6 O6 54(31) . . . . ?
C2 Co3 C6 O6 143(31) . . . . ?
C3 Co3 C6 O6 -19(31) . . . . ?
P3 Co3 C6 O6 -115(31) . . . . ?
Co2 Co3 C6 O6 94(31) . . . . ?
Co1 Co3 C6 O6 26(31) . . . . ?
C5 Co2 C7 Co1 45.1(9) . . . . ?
C1 Co2 C7 Co1 -40.3(2) . . . . ?
C2 Co2 C7 Co1 121.8(2) . . . . ?
P2 Co2 C7 Co1 -140.91(13) . . . . ?
Co3 Co2 C7 Co1 81.82(18) . . . . ?
C5 Co2 C7 Co3 -36.7(9) . . . . ?
C1 Co2 C7 Co3 -122.2(2) . . . . ?
C2 Co2 C7 Co3 40.0(2) . . . . ?
P2 Co2 C7 Co3 137.28(12) . . . . ?
Co1 Co2 C7 Co3 -81.82(18) . . . . ?
C4 Co1 C7 Co2 -41.6(8) . . . . ?
C3 Co1 C7 Co2 -122.7(2) . . . . ?
C1 Co1 C7 Co2 39.8(2) . . . . ?
P1 Co1 C7 Co2 136.76(13) . . . . ?
Co3 Co1 C7 Co2 -81.57(17) . . . . ?
C4 Co1 C7 Co3 40.0(8) . . . . ?
C3 Co1 C7 Co3 -41.1(2) . . . . ?
C1 Co1 C7 Co3 121.4(2) . . . . ?
P1 Co1 C7 Co3 -141.67(12) . . . . ?
Co2 Co1 C7 Co3 81.57(17) . . . . ?
C6 Co3 C7 Co2 48.2(9) . . . . ?
C2 Co3 C7 Co2 -41.3(2) . . . . ?
C3 Co3 C7 Co2 121.9(2) . . . . ?
P3 Co3 C7 Co2 -142.98(12) . . . . ?
Co1 Co3 C7 Co2 82.05(17) . . . . ?
C6 Co3 C7 Co1 -33.9(9) . . . . ?
C2 Co3 C7 Co1 -123.4(2) . . . . ?
C3 Co3 C7 Co1 39.9(2) . . . . ?
P3 Co3 C7 Co1 134.97(12) . . . . ?
Co2 Co3 C7 Co1 -82.05(17) . . . . ?
C9 P1 C10 C11 -136.8(6) . . . . ?
C8 P1 C10 C11 -32.5(6) . . . . ?
Co1 P1 C10 C11 97.1(5) . . . . ?
C9 P1 C10 C15 43.6(6) . . . . ?
C8 P1 C10 C15 147.9(5) . . . . ?
Co1 P1 C10 C15 -82.5(5) . . . . ?
C15 C10 C11 C12 -1.5(11) . . . . ?
P1 C10 C11 C12 178.8(7) . . . . ?
C10 C11 C12 C13 1.7(17) . . . . ?
C11 C12 C13 C14 0(2) . . . . ?
C12 C13 C14 C15 -1.8(17) . . . . ?
C13 C14 C15 C10 1.9(12) . . . . ?
C11 C10 C15 C14 -0.2(9) . . . . ?
P1 C10 C15 C14 179.4(5) . . . . ?
C17 P2 C18 C19 44.7(6) . . . . ?
C16 P2 C18 C19 149.9(5) . . . . ?
Co2 P2 C18 C19 -80.0(5) . . . . ?
C17 P2 C18 C23 -138.3(6) . . . . ?
C16 P2 C18 C23 -33.2(6) . . . . ?
Co2 P2 C18 C23 96.9(5) . . . . ?
C23 C18 C19 C20 3.3(9) . . . . ?
P2 C18 C19 C20 -179.7(5) . . . . ?
C18 C19 C20 C21 -1.4(11) . . . . ?
C19 C20 C21 C22 -1.7(13) . . . . ?
C20 C21 C22 C23 2.7(13) . . . . ?
C19 C18 C23 C22 -2.3(10) . . . . ?
P2 C18 C23 C22 -179.4(6) . . . . ?
C21 C22 C23 C18 -0.7(12) . . . . ?
C24 P3 C26 C31 143.8(5) . . . . ?
C25 P3 C26 C31 38.0(5) . . . . ?
Co3 P3 C26 C31 -86.7(5) . . . . ?
C24 P3 C26 C27 -37.7(5) . . . . ?
C25 P3 C26 C27 -143.4(5) . . . . ?
Co3 P3 C26 C27 91.8(4) . . . . ?
C31 C26 C27 C28 -1.7(9) . . . . ?
P3 C26 C27 C28 179.7(5) . . . . ?
C26 C27 C28 C29 0.3(11) . . . . ?
C27 C28 C29 C30 0.9(12) . . . . ?
C28 C29 C30 C31 -0.6(11) . . . . ?
C27 C26 C31 C30 2.0(9) . . . . ?
P3 C26 C31 C30 -179.4(5) . . . . ?
C29 C30 C31 C26 -0.9(10) . . . . ?
